data_7238720
loop_
_publ_author_name
'Lu, Zhijin'
'Xie, Chen'
'Han, Jianlin'
'Pan, Yi'

_publ_section_title
;
 Tandem 1,5-migration/Michael reactions to prepare adducts of pyrazolone
 derivatives: protecting group-directed rearrangement
;
_journal_issue 24
_journal_name_full 'RSC Advances'
_journal_page_first 8949
_journal_paper_doi 10.1039/c2ra21549g
_journal_volume 2
_journal_year 2012
_chemical_formula_moiety 'C21 H19 Br Cl N3 O4'
_chemical_formula_sum 'C21 H19 Br Cl N3 O4'
_chemical_formula_weight 492.75
_space_group_IT_number 14
_space_group_name_Hall '-P 2ybc'
_space_group_name_H-M_alt 'P 1 21/c 1'
_symmetry_cell_setting monoclinic
_symmetry_space_group_name_Hall '-P 2ybc'
_symmetry_space_group_name_H-M 'P 1 21/c 1'
_atom_sites_solution_hydrogens geom
_atom_sites_solution_primary direct
_atom_sites_solution_secondary difmap
_audit_creation_method SHELXL-97
_cell_angle_alpha 90.00
_cell_angle_beta 116.511(7)
_cell_angle_gamma 90.00
_cell_formula_units_Z 4
_cell_length_a 11.936(2)
_cell_length_b 9.6365(17)
_cell_length_c 21.342(3)
_cell_measurement_reflns_used 2372
_cell_measurement_temperature 291(2)
_cell_measurement_theta_max 25.15
_cell_measurement_theta_min 2.11
_cell_volume 2196.7(6)
_computing_cell_refinement SMART
_computing_data_collection 'SMART (Bruker, 2000)'
_computing_data_reduction 'SAINT (Bruker, 2000)'
_computing_molecular_graphics SHELXTL
_computing_publication_material SHELXTL
_computing_structure_refinement SHELXTL
_computing_structure_solution 'SHELXTL (Bruker, 2000)'
_diffrn_ambient_temperature 291(2)
_diffrn_measured_fraction_theta_full 0.999
_diffrn_measured_fraction_theta_max 0.999
_diffrn_measurement_device_type 'Bruker Smart Aepex CCD'
_diffrn_measurement_method 'phi and omega scans'
_diffrn_radiation_monochromator graphite
_diffrn_radiation_source 'sealed tube'
_diffrn_radiation_type MoK\a
_diffrn_radiation_wavelength 0.71073
_diffrn_reflns_av_R_equivalents 0.0420
_diffrn_reflns_av_sigmaI/netI 0.0389
_diffrn_reflns_limit_h_max 14
_diffrn_reflns_limit_h_min -14
_diffrn_reflns_limit_k_max 11
_diffrn_reflns_limit_k_min -10
_diffrn_reflns_limit_l_max 19
_diffrn_reflns_limit_l_min -26
_diffrn_reflns_number 12888
_diffrn_reflns_theta_full 25.99
_diffrn_reflns_theta_max 25.99
_diffrn_reflns_theta_min 1.91
_exptl_absorpt_coefficient_mu 2.025
_exptl_absorpt_correction_T_max 0.6875
_exptl_absorpt_correction_T_min 0.6211
_exptl_absorpt_correction_type multi-scan
_exptl_absorpt_process_details 'SADABS; Bruker, 2000'
_exptl_crystal_density_diffrn 1.490
_exptl_crystal_density_method 'not measured'
_exptl_crystal_F_000 1000
_exptl_crystal_size_max 0.26
_exptl_crystal_size_mid 0.22
_exptl_crystal_size_min 0.20
_refine_diff_density_max 0.647
_refine_diff_density_min -0.801
_refine_diff_density_rms 0.080
_refine_ls_extinction_method none
_refine_ls_goodness_of_fit_ref 1.016
_refine_ls_hydrogen_treatment constr
_refine_ls_matrix_type full
_refine_ls_number_parameters 274
_refine_ls_number_reflns 4304
_refine_ls_number_restraints 0
_refine_ls_restrained_S_all 1.016
_refine_ls_R_factor_all 0.0667
_refine_ls_R_factor_gt 0.0532
_refine_ls_shift/su_max 0.000
_refine_ls_shift/su_mean 0.000
_refine_ls_structure_factor_coef Fsqd
_refine_ls_weighting_details 'calc w=1/[\s^2^(Fo^2^)+(0.0910P)^2^+1.1671P] where P=(Fo^2^+2Fc^2^)/3'
_refine_ls_weighting_scheme calc
_refine_ls_wR_factor_gt 0.1401
_refine_ls_wR_factor_ref 0.1493
_reflns_number_gt 3330
_reflns_number_total 4304
_reflns_threshold_expression >2sigma(I)
_cod_data_source_file c2ra21549g.txt
_cod_data_source_block 20120214e_0m
_cod_depositor_comments
;
The following automatic conversions were performed:

data item '_symmetry_cell_setting' value 'Monoclinic' was changed to
'monoclinic' in accordance with the
/home/saulius/struct/COD-crude-data/automatic-downloads/DataCite-retrospective/RSC/depositions/lib/dictionaries/cif_core.dic
dictionary named 'cif_core.dic' version 2.4.2 last updated on
2011-04-26.

Automatic conversion script
Id: cif_fix_values 6909 2019-04-08 15:41:33Z antanas 
;
_cod_original_sg_symbol_H-M P2(1)/c
_cod_database_code 7238720

loop_
_symmetry_equiv_pos_as_xyz
'x, y, z'
'-x, y+1/2, -z+1/2'
'-x, -y, -z'
'x, -y-1/2, z-1/2'

loop_
_atom_site_label
_atom_site_type_symbol
_atom_site_fract_x
_atom_site_fract_y
_atom_site_fract_z
_atom_site_U_iso_or_equiv
_atom_site_adp_type
_atom_site_occupancy
_atom_site_symmetry_multiplicity
_atom_site_calc_flag
_atom_site_refinement_flags
Br1 Br 0.20473(4) -0.23067(5) -0.10822(2) 0.06066(19) Uani 1 1 d .
Cl2 Cl -0.22659(9) 0.65218(12) 0.17205(6) 0.0547(3) Uani 1 1 d .
O1 O 0.0527(2) 0.1755(3) 0.03629(12) 0.0487(7) Uani 1 1 d .
O2 O 0.19966(19) 0.2073(2) 0.14774(10) 0.0301(5) Uani 1 1 d .
O3 O 0.6111(3) 0.3647(4) 0.24479(17) 0.0700(9) Uani 1 1 d .
O4 O 0.5003(4) 0.2723(4) 0.29249(17) 0.0745(10) Uani 1 1 d .
N1 N 0.1854(2) 0.4470(3) 0.11398(12) 0.0271(5) Uani 1 1 d .
N2 N 0.2485(2) 0.5399(3) 0.09348(13) 0.0316(6) Uani 1 1 d .
N3 N 0.5404(3) 0.2752(4) 0.24906(18) 0.0517(9) Uani 1 1 d .
C1 C 0.0842(3) 0.4925(3) 0.12721(15) 0.0271(6) Uani 1 1 d .
C2 C -0.0002(3) 0.5883(3) 0.08225(16) 0.0333(7) Uani 1 1 d .
H2 H 0.0076 0.6187 0.0430 0.040 Uiso 1 1 calc R
C3 C -0.0954(3) 0.6384(4) 0.09571(18) 0.0383(7) Uani 1 1 d .
H3 H -0.1523 0.7027 0.0658 0.046 Uiso 1 1 calc R
C4 C -0.1048(3) 0.5915(4) 0.15430(18) 0.0374(7) Uani 1 1 d .
C5 C -0.0215(3) 0.4946(4) 0.19925(17) 0.0369(7) Uani 1 1 d .
H5 H -0.0301 0.4635 0.2381 0.044 Uiso 1 1 calc R
C6 C 0.0737(3) 0.4450(4) 0.18604(15) 0.0335(7) Uani 1 1 d .
H6 H 0.1304 0.3806 0.2159 0.040 Uiso 1 1 calc R
C7 C 0.2745(3) -0.0918(4) -0.03790(17) 0.0388(8) Uani 1 1 d .
C8 C 0.3239(3) 0.0286(4) -0.05122(17) 0.0403(8) Uani 1 1 d .
H8 H 0.3200 0.0436 -0.0952 0.048 Uiso 1 1 calc R
C9 C 0.3786(3) 0.1258(4) 0.00093(16) 0.0353(7) Uani 1 1 d .
H9 H 0.4126 0.2060 -0.0079 0.042 Uiso 1 1 calc R
C10 C 0.3837(3) 0.1055(3) 0.06681(15) 0.0294(6) Uani 1 1 d .
C11 C 0.3315(3) -0.0149(4) 0.07858(17) 0.0357(7) Uani 1 1 d .
H11 H 0.3331 -0.0291 0.1221 0.043 Uiso 1 1 calc R
C12 C 0.2770(3) -0.1142(4) 0.02648(18) 0.0376(7) Uani 1 1 d .
H12 H 0.2427 -0.1945 0.0349 0.045 Uiso 1 1 calc R
C13 C 0.4405(3) 0.2192(3) 0.12181(16) 0.0312(7) Uani 1 1 d .
H13 H 0.5073 0.2633 0.1141 0.037 Uiso 1 1 calc R
C16 C 0.0716(3) 0.0046(4) 0.12237(19) 0.0438(8) Uani 1 1 d .
H16A H 0.0110 0.0247 0.1392 0.066 Uiso 1 1 calc R
H16B H 0.1466 -0.0304 0.1601 0.066 Uiso 1 1 calc R
H16C H 0.0382 -0.0638 0.0859 0.066 Uiso 1 1 calc R
C17 C 0.1007(3) 0.1333(4) 0.09428(16) 0.0330(7) Uani 1 1 d .
C18 C 0.3444(3) 0.4704(3) 0.09320(16) 0.0325(7) Uani 1 1 d .
C19 C 0.4342(3) 0.5413(4) 0.0713(2) 0.0471(9) Uani 1 1 d .
H19A H 0.4080 0.5254 0.0223 0.071 Uiso 1 1 calc R
H19B H 0.5168 0.5044 0.0979 0.071 Uiso 1 1 calc R
H19C H 0.4348 0.6392 0.0798 0.071 Uiso 1 1 calc R
C20 C 0.3459(3) 0.3299(3) 0.11357(14) 0.0278(6) Uani 1 1 d .
C21 C 0.2427(3) 0.3206(3) 0.12614(15) 0.0278(6) Uani 1 1 d .
C22 C 0.5009(3) 0.1587(4) 0.19641(15) 0.0349(7) Uani 1 1 d .
H22 H 0.4388 0.1014 0.2027 0.042 Uiso 1 1 calc R
C23 C 0.6175(3) 0.0698(4) 0.21230(19) 0.0449(9) Uani 1 1 d .
H23A H 0.6782 0.1243 0.2052 0.067 Uiso 1 1 calc R
H23B H 0.5943 -0.0091 0.1816 0.067 Uiso 1 1 calc R
H23C H 0.6528 0.0387 0.2600 0.067 Uiso 1 1 calc R

loop_
_atom_site_aniso_label
_atom_site_aniso_U_11
_atom_site_aniso_U_22
_atom_site_aniso_U_33
_atom_site_aniso_U_23
_atom_site_aniso_U_13
_atom_site_aniso_U_12
Br1 0.0605(3) 0.0604(3) 0.0490(3) -0.02700(19) 0.0136(2) -0.0116(2)
Cl2 0.0419(5) 0.0671(7) 0.0613(6) -0.0119(5) 0.0285(5) 0.0043(4)
O1 0.0479(14) 0.0496(16) 0.0269(12) 0.0074(11) -0.0029(11) -0.0112(12)
O2 0.0325(11) 0.0302(11) 0.0214(10) 0.0023(8) 0.0064(9) -0.0026(9)
O3 0.069(2) 0.061(2) 0.0550(18) -0.0161(15) 0.0047(16) -0.0111(17)
O4 0.097(3) 0.086(3) 0.0360(16) -0.0178(15) 0.0251(18) 0.010(2)
N1 0.0246(11) 0.0308(13) 0.0224(12) 0.0036(10) 0.0074(10) 0.0013(10)
N2 0.0299(12) 0.0324(14) 0.0253(12) 0.0048(10) 0.0059(10) 0.0013(11)
N3 0.0508(19) 0.047(2) 0.0339(17) -0.0047(14) -0.0019(15) 0.0099(16)
C1 0.0270(14) 0.0286(16) 0.0202(14) -0.0019(11) 0.0055(11) -0.0011(12)
C2 0.0329(15) 0.0369(18) 0.0247(15) 0.0033(12) 0.0080(13) 0.0039(13)
C3 0.0343(17) 0.0384(19) 0.0360(17) 0.0047(14) 0.0102(14) 0.0051(14)
C4 0.0295(15) 0.0414(19) 0.0380(18) -0.0108(14) 0.0121(14) -0.0012(14)
C5 0.0360(16) 0.047(2) 0.0264(15) -0.0048(14) 0.0127(13) -0.0048(14)
C6 0.0325(15) 0.0393(18) 0.0206(14) -0.0001(12) 0.0047(12) -0.0004(13)
C7 0.0320(16) 0.043(2) 0.0319(17) -0.0090(14) 0.0058(13) 0.0052(14)
C8 0.0424(18) 0.048(2) 0.0250(16) -0.0029(14) 0.0101(14) 0.0055(16)
C9 0.0342(16) 0.0372(18) 0.0285(15) 0.0018(13) 0.0087(13) 0.0030(13)
C10 0.0224(13) 0.0331(16) 0.0234(14) 0.0009(12) 0.0018(11) 0.0077(12)
C11 0.0325(15) 0.0428(19) 0.0273(16) 0.0026(13) 0.0093(13) 0.0059(14)
C12 0.0311(16) 0.0383(19) 0.0390(18) 0.0014(14) 0.0116(14) 0.0002(14)
C13 0.0272(14) 0.0370(17) 0.0212(14) 0.0003(12) 0.0034(12) 0.0024(13)
C16 0.0459(19) 0.042(2) 0.0390(19) 0.0039(15) 0.0149(16) -0.0067(16)
C17 0.0300(15) 0.0354(18) 0.0279(16) 0.0019(13) 0.0078(13) 0.0003(13)
C18 0.0279(14) 0.0363(18) 0.0286(15) -0.0002(13) 0.0083(12) 0.0010(13)
C19 0.0407(18) 0.049(2) 0.055(2) 0.0097(18) 0.0243(17) 0.0012(16)
C20 0.0251(14) 0.0321(16) 0.0194(13) -0.0006(11) 0.0039(11) 0.0011(12)
C21 0.0297(14) 0.0285(16) 0.0187(13) 0.0009(11) 0.0049(11) 0.0010(12)
C22 0.0335(16) 0.0403(18) 0.0193(14) -0.0042(13) 0.0014(12) 0.0043(14)
C23 0.0354(17) 0.050(2) 0.0360(18) 0.0019(16) 0.0039(15) 0.0095(16)

loop_
_atom_type_symbol
_atom_type_description
_atom_type_scat_dispersion_real
_atom_type_scat_dispersion_imag
_atom_type_scat_source
C C 0.0033 0.0016 'International Tables Vol C Tables 4.2.6.8 and 6.1.1.4'
H H 0.0000 0.0000 'International Tables Vol C Tables 4.2.6.8 and 6.1.1.4'
Br Br -0.2901 2.4595 'International Tables Vol C Tables 4.2.6.8 and 6.1.1.4'
Cl Cl 0.1484 0.1585 'International Tables Vol C Tables 4.2.6.8 and 6.1.1.4'
N N 0.0061 0.0033 'International Tables Vol C Tables 4.2.6.8 and 6.1.1.4'
O O 0.0106 0.0060 'International Tables Vol C Tables 4.2.6.8 and 6.1.1.4'

loop_
_geom_angle_atom_site_label_1
_geom_angle_atom_site_label_2
_geom_angle_atom_site_label_3
_geom_angle
C21 O2 C17 115.7(2)
N2 N1 C21 110.2(2)
N2 N1 C1 120.0(3)
C21 N1 C1 129.4(3)
C18 N2 N1 105.7(3)
O4 N3 O3 125.7(4)
O4 N3 C22 116.9(4)
O3 N3 C22 117.4(4)
C2 C1 C6 120.8(3)
C2 C1 N1 119.0(3)
C6 C1 N1 120.1(3)
C3 C2 C1 120.0(3)
C3 C2 H2 120.0
C1 C2 H2 120.0
C2 C3 C4 118.8(3)
C2 C3 H3 120.6
C4 C3 H3 120.6
C3 C4 C5 121.5(3)
C3 C4 Cl2 119.7(3)
C5 C4 Cl2 118.7(3)
C6 C5 C4 119.7(3)
C6 C5 H5 120.2
C4 C5 H5 120.2
C5 C6 C1 119.1(3)
C5 C6 H6 120.5
C1 C6 H6 120.5
C12 C7 C8 120.9(3)
C12 C7 Br1 118.9(3)
C8 C7 Br1 120.2(3)
C9 C8 C7 119.7(3)
C9 C8 H8 120.2
C7 C8 H8 120.2
C8 C9 C10 120.8(3)
C8 C9 H9 119.6
C10 C9 H9 119.6
C11 C10 C9 118.5(3)
C11 C10 C13 122.7(3)
C9 C10 C13 118.7(3)
C12 C11 C10 121.1(3)
C12 C11 H11 119.4
C10 C11 H11 119.4
C7 C12 C11 119.0(3)
C7 C12 H12 120.5
C11 C12 H12 120.5
C20 C13 C10 111.5(2)
C20 C13 C22 111.7(3)
C10 C13 C22 111.5(3)
C20 C13 H13 107.3
C10 C13 H13 107.3
C22 C13 H13 107.3
C17 C16 H16A 109.5
C17 C16 H16B 109.5
H16A C16 H16B 109.5
C17 C16 H16C 109.5
H16A C16 H16C 109.5
H16B C16 H16C 109.5
O1 C17 O2 120.8(3)
O1 C17 C16 128.3(3)
O2 C17 C16 110.9(3)
N2 C18 C20 111.9(3)
N2 C18 C19 120.4(3)
C20 C18 C19 127.8(3)
C18 C19 H19A 109.5
C18 C19 H19B 109.5
H19A C19 H19B 109.5
C18 C19 H19C 109.5
H19A C19 H19C 109.5
H19B C19 H19C 109.5
C21 C20 C18 103.4(3)
C21 C20 C13 128.4(3)
C18 C20 C13 128.1(3)
N1 C21 O2 122.9(3)
N1 C21 C20 108.8(3)
O2 C21 C20 128.3(3)
N3 C22 C23 107.4(3)
N3 C22 C13 109.6(3)
C23 C22 C13 113.5(3)
N3 C22 H22 108.7
C23 C22 H22 108.7
C13 C22 H22 108.7
C22 C23 H23A 109.5
C22 C23 H23B 109.5
H23A C23 H23B 109.5
C22 C23 H23C 109.5
H23A C23 H23C 109.5
H23B C23 H23C 109.5

loop_
_geom_bond_atom_site_label_1
_geom_bond_atom_site_label_2
_geom_bond_distance
Br1 C7 1.903(3)
Cl2 C4 1.758(3)
O1 C17 1.180(4)
O2 C21 1.371(4)
O2 C17 1.415(4)
O3 N3 1.238(5)
O4 N3 1.218(5)
N1 N2 1.362(4)
N1 C21 1.364(4)
N1 C1 1.426(4)
N2 C18 1.329(4)
N3 C22 1.507(5)
C1 C2 1.387(4)
C1 C6 1.393(4)
C2 C3 1.378(5)
C2 H2 0.9300
C3 C4 1.381(5)
C3 H3 0.9300
C4 C5 1.389(5)
C5 C6 1.373(5)
C5 H5 0.9300
C6 H6 0.9300
C7 C12 1.378(5)
C7 C8 1.387(5)
C8 C9 1.376(5)
C8 H8 0.9300
C9 C10 1.394(4)
C9 H9 0.9300
C10 C11 1.392(5)
C10 C13 1.526(4)
C11 C12 1.389(5)
C11 H11 0.9300
C12 H12 0.9300
C13 C20 1.506(4)
C13 C22 1.539(4)
C13 H13 0.9800
C16 C17 1.485(5)
C16 H16A 0.9600
C16 H16B 0.9600
C16 H16C 0.9600
C18 C20 1.420(5)
C18 C19 1.510(5)
C19 H19A 0.9600
C19 H19B 0.9600
C19 H19C 0.9600
C20 C21 1.375(4)
C22 C23 1.538(5)
C22 H22 0.9800
C23 H23A 0.9600
C23 H23B 0.9600
C23 H23C 0.9600

loop_
_geom_torsion_atom_site_label_1
_geom_torsion_atom_site_label_2
_geom_torsion_atom_site_label_3
_geom_torsion_atom_site_label_4
_geom_torsion
C21 N1 N2 C18 -0.1(3)
C1 N1 N2 C18 173.1(3)
N2 N1 C1 C2 41.5(4)
C21 N1 C1 C2 -146.8(3)
N2 N1 C1 C6 -136.1(3)
C21 N1 C1 C6 35.6(4)
C6 C1 C2 C3 0.4(5)
N1 C1 C2 C3 -177.1(3)
C1 C2 C3 C4 0.0(5)
C2 C3 C4 C5 -0.6(5)
C2 C3 C4 Cl2 -179.2(3)
C3 C4 C5 C6 0.8(5)
Cl2 C4 C5 C6 179.5(3)
C4 C5 C6 C1 -0.4(5)
C2 C1 C6 C5 -0.2(5)
N1 C1 C6 C5 177.3(3)
C12 C7 C8 C9 1.4(5)
Br1 C7 C8 C9 -177.4(3)
C7 C8 C9 C10 -0.8(5)
C8 C9 C10 C11 -0.4(5)
C8 C9 C10 C13 -177.5(3)
C9 C10 C11 C12 1.0(5)
C13 C10 C11 C12 177.9(3)
C8 C7 C12 C11 -0.9(5)
Br1 C7 C12 C11 178.0(2)
C10 C11 C12 C7 -0.3(5)
C11 C10 C13 C20 -93.0(3)
C9 C10 C13 C20 84.0(3)
C11 C10 C13 C22 32.6(4)
C9 C10 C13 C22 -150.4(3)
C21 O2 C17 O1 -6.4(5)
C21 O2 C17 C16 173.6(3)
N1 N2 C18 C20 0.0(3)
N1 N2 C18 C19 178.7(3)
N2 C18 C20 C21 0.0(3)
C19 C18 C20 C21 -178.6(3)
N2 C18 C20 C13 -178.1(3)
C19 C18 C20 C13 3.3(5)
C10 C13 C20 C21 69.7(4)
C22 C13 C20 C21 -55.8(4)
C10 C13 C20 C18 -112.7(3)
C22 C13 C20 C18 121.9(3)
N2 N1 C21 O2 179.7(2)
C1 N1 C21 O2 7.4(5)
N2 N1 C21 C20 0.1(3)
C1 N1 C21 C20 -172.3(3)
C17 O2 C21 N1 81.9(3)
C17 O2 C21 C20 -98.5(4)
C18 C20 C21 N1 -0.1(3)
C13 C20 C21 N1 178.0(3)
C18 C20 C21 O2 -179.7(3)
C13 C20 C21 O2 -1.6(5)
O4 N3 C22 C23 -111.2(4)
O3 N3 C22 C23 68.3(4)
O4 N3 C22 C13 125.0(4)
O3 N3 C22 C13 -55.5(4)
C20 C13 C22 N3 -47.1(4)
C10 C13 C22 N3 -172.5(3)
C20 C13 C22 C23 -167.2(3)
C10 C13 C22 C23 67.3(4)
